data_7107162
loop_
_publ_author_name
'Kazutaka Shibatomi'
'Fumito Kobayashi'
'Akira Narayama'
'Ikuhide Fujisawa'
'Seiji Iwasa'

_publ_section_title
;
 A Diels-Alder approach to the enantioselective construction of
 fluoromethylated stereogenic carbon centers
;
_journal_name_full Chem.Commun.
_journal_page_first 413
_journal_paper_doi 10.1039/c1cc15889a
_journal_volume 48
_journal_year 2012
_chemical_absolute_configuration ad
_chemical_formula_moiety 'C21 H16 Br F3 O3'
_chemical_formula_sum 'C21 H16 Br F3 O3'
_chemical_formula_weight 453.25
_chemical_name_systematic
;
?
;
_space_group_IT_number 4
_symmetry_cell_setting monoclinic
_symmetry_space_group_name_Hall 'P 2yb'
_symmetry_space_group_name_H-M 'P 1 21 1'
_atom_sites_solution_hydrogens difmap
_atom_sites_solution_primary direct
_atom_sites_solution_secondary difmap
_audit_creation_method SHELXL-97
_cell_angle_alpha 90.00
_cell_angle_beta 94.260(2)
_cell_angle_gamma 90.00
_cell_formula_units_Z 4
_cell_length_a 7.0606(18)
_cell_length_b 12.444(3)
_cell_length_c 21.593(6)
_cell_measurement_reflns_used 5027
_cell_measurement_temperature 295.00
_cell_measurement_theta_max 30.3678
_cell_measurement_theta_min 2.5014
_cell_volume 1892.0(8)
_computing_cell_refinement 'CrystalClear (Rigaku/MSC Inc., 2006)'
_computing_data_collection 'CrystalClear (Rigaku/MSC Inc., 2006)'
_computing_data_reduction 'CrystalClear (Rigaku/MSC Inc., 2006)'
_computing_molecular_graphics 'Yadokari-XG 2009 (Wakita, Nemoto et al., 2009)'
_computing_publication_material 'Yadokari-XG 2009 (Wakita, Nemoto et al., 2009)'
_computing_structure_refinement 'SHELXL-97 (Sheldrick, 1997)'
_computing_structure_solution 'SIR 2004 (Burla, Caliandro et al., 2005)'
_diffrn_ambient_temperature 295.00
_diffrn_detector_area_resol_mean 14.7059
_diffrn_measured_fraction_theta_full 0.948
_diffrn_measured_fraction_theta_max 0.948
_diffrn_measurement_device_type '4-circle diffractometer, Rigaku Mercury CCD camera(2x2 bin mode)'
_diffrn_measurement_method dtintegrate.ref
_diffrn_radiation_monochromator 'Graphite Monochromator'
_diffrn_radiation_source 'Rotating Anode'
_diffrn_radiation_type MoK\a
_diffrn_radiation_wavelength 0.71070
_diffrn_reflns_av_R_equivalents 0.0373
_diffrn_reflns_av_sigmaI/netI 0.0392
_diffrn_reflns_limit_h_max 9
_diffrn_reflns_limit_h_min -8
_diffrn_reflns_limit_k_max 13
_diffrn_reflns_limit_k_min -17
_diffrn_reflns_limit_l_max 29
_diffrn_reflns_limit_l_min -22
_diffrn_reflns_number 14279
_diffrn_reflns_theta_full 29.13
_diffrn_reflns_theta_max 29.13
_diffrn_reflns_theta_min 2.84
_exptl_absorpt_coefficient_mu 2.221
_exptl_absorpt_correction_T_max 1.0000
_exptl_absorpt_correction_T_min 0.3590
_exptl_absorpt_correction_type multi-scan
_exptl_crystal_colour Colorless
_exptl_crystal_density_diffrn 1.591
_exptl_crystal_density_method 'not measured'
_exptl_crystal_description Platelet
_exptl_crystal_F_000 912
_exptl_crystal_size_max 0.6000
_exptl_crystal_size_mid 0.5000
_exptl_crystal_size_min 0.1000
_refine_diff_density_max 0.389
_refine_diff_density_min -0.456
_refine_diff_density_rms 0.046
_refine_ls_abs_structure_details 'Flack H D (1983), Acta Cryst. A39, 876-881'
_refine_ls_abs_structure_Flack 0.003(8)
_refine_ls_extinction_coef 0.0092(15)
_refine_ls_extinction_expression Fc^*^=kFc[1+0.001xFc^2^\l^3^/sin(2\q)]^-1/4^
_refine_ls_extinction_method SHELXL
_refine_ls_goodness_of_fit_ref 1.030
_refine_ls_hydrogen_treatment refall
_refine_ls_matrix_type full
_refine_ls_number_parameters 634
_refine_ls_number_reflns 6814
_refine_ls_number_restraints 1
_refine_ls_restrained_S_all 1.030
_refine_ls_R_factor_all 0.0577
_refine_ls_R_factor_gt 0.0457
_refine_ls_shift/su_max 0.001
_refine_ls_shift/su_mean 0.000
_refine_ls_structure_factor_coef Fsqd
_refine_ls_weighting_details 'calc w=1/[\s^2^(Fo^2^)+(0.0740P)^2^+0.0000P] where P=(Fo^2^+2Fc^2^)/3'
_refine_ls_weighting_scheme calc
_refine_ls_wR_factor_gt 0.1157
_refine_ls_wR_factor_ref 0.1277
_reflns_number_gt 5343
_reflns_number_total 6814
_reflns_threshold_expression >2sigma(I)
_cod_data_source_file c1cc15889a.txt
_cod_data_source_block shib32
_cod_original_cell_volume 1891.9(8)
_cod_original_sg_symbol_H-M 'P 21'
_cod_database_code 7107162

loop_
_symmetry_equiv_pos_as_xyz
'x, y, z'
'-x, y+1/2, -z'

loop_
_atom_site_label
_atom_site_type_symbol
_atom_site_fract_x
_atom_site_fract_y
_atom_site_fract_z
_atom_site_U_iso_or_equiv
_atom_site_adp_type
_atom_site_occupancy
_atom_site_symmetry_multiplicity
_atom_site_calc_flag
C1 C -0.6926(5) 0.1934(3) 0.81147(18) 0.0522(8) Uani 1 1 d
C2 C -0.6578(4) 0.1772(3) 0.87965(16) 0.0449(7) Uani 1 1 d
C3 C -0.5955(4) 0.0801(3) 0.90478(18) 0.0494(7) Uani 1 1 d
H3 H -0.572(5) 0.014(3) 0.8782(19) 0.048(9) Uiso 1 1 d
C4 C -0.5616(4) 0.0690(3) 0.96836(16) 0.0472(7) Uani 1 1 d
H4 H -0.538(7) -0.013(6) 0.985(3) 0.091(16) Uiso 1 1 d
C5 C -0.5818(4) 0.1551(3) 1.00860(16) 0.0430(6) Uani 1 1 d
C6 C -0.6451(5) 0.2523(3) 0.98217(17) 0.0512(8) Uani 1 1 d
H6 H -0.663(5) 0.303(4) 1.010(2) 0.060(11) Uiso 1 1 d
C7 C -0.6831(5) 0.2627(3) 0.91898(18) 0.0540(8) Uani 1 1 d
H7 H -0.729(5) 0.342(4) 0.907(2) 0.066(11) Uiso 1 1 d
C8 C -0.5436(4) 0.1428(3) 1.07638(16) 0.0439(7) Uani 1 1 d
C9 C -0.4139(5) 0.0670(3) 1.10105(18) 0.0554(9) Uani 1 1 d
H9 H -0.347(5) 0.021(3) 1.071(2) 0.051(10) Uiso 1 1 d
C10 C -0.3791(5) 0.0531(4) 1.16404(19) 0.0641(10) Uani 1 1 d
H10 H -0.293(7) -0.014(5) 1.180(3) 0.086(15) Uiso 1 1 d
C11 C -0.4728(6) 0.1160(4) 1.2047(2) 0.0633(10) Uani 1 1 d
H11 H -0.440(7) 0.103(5) 1.248(3) 0.083(14) Uiso 1 1 d
C12 C -0.6005(5) 0.1915(4) 1.18185(19) 0.0596(9) Uani 1 1 d
H12 H -0.676(7) 0.235(5) 1.207(3) 0.087(16) Uiso 1 1 d
C13 C -0.6365(5) 0.2048(3) 1.11829(17) 0.0527(8) Uani 1 1 d
H13 H -0.722(4) 0.257(3) 1.1014(16) 0.031(7) Uiso 1 1 d
C14 C -0.6308(5) 0.1222(4) 0.71276(17) 0.0556(8) Uani 1 1 d
H14 H -0.620(5) 0.198(4) 0.6990(18) 0.047(9) Uiso 1 1 d
H14A H -0.758(6) 0.102(4) 0.696(2) 0.061(11) Uiso 1 1 d
C15 C -0.4723(5) 0.0508(3) 0.69564(15) 0.0528(8) Uani 1 1 d
H15 H -0.354(5) 0.091(4) 0.7183(19) 0.056(10) Uiso 1 1 d
C16 C -0.4931(7) -0.0705(4) 0.71101(19) 0.0677(10) Uani 1 1 d
H16 H -0.467(6) -0.087(5) 0.757(3) 0.077(13) Uiso 1 1 d
C17 C -0.6733(8) -0.1137(4) 0.6772(2) 0.0798(13) Uani 1 1 d
H17 H -0.812(7) -0.126(5) 0.693(3) 0.090(15) Uiso 1 1 d
C18 C -0.6268(8) -0.1205(4) 0.6193(2) 0.0792(13) Uani 1 1 d
C19 C -0.4264(7) -0.0794(4) 0.61702(19) 0.0686(11) Uani 1 1 d
H19 H -0.337(6) -0.097(4) 0.585(3) 0.076(13) Uiso 1 1 d
C20 C -0.4419(5) 0.0440(3) 0.62527(16) 0.0533(8) Uani 1 1 d
H20 H -0.548(6) 0.077(4) 0.598(2) 0.070(12) Uiso 1 1 d
C21 C -0.2700(6) 0.1030(5) 0.6076(2) 0.0708(12) Uani 1 1 d
C22 C -0.2160(4) 0.3467(3) 0.80121(16) 0.0521(7) Uani 1 1 d
C23 C -0.1669(4) 0.3621(3) 0.86877(15) 0.0458(7) Uani 1 1 d
C24 C -0.1027(4) 0.4606(3) 0.89286(17) 0.0483(7) Uani 1 1 d
H24 H -0.088(7) 0.522(5) 0.869(3) 0.088(16) Uiso 1 1 d
C25 C -0.0621(4) 0.4713(3) 0.95608(17) 0.0486(7) Uani 1 1 d
H25 H -0.030(6) 0.546(5) 0.971(2) 0.075(13) Uiso 1 1 d
C26 C -0.0816(3) 0.3854(3) 0.99697(15) 0.0433(7) Uani 1 1 d
C27 C -0.1438(5) 0.2877(3) 0.97159(18) 0.0520(8) Uani 1 1 d
H27 H -0.154(7) 0.223(5) 0.999(3) 0.086(15) Uiso 1 1 d
C28 C -0.1865(5) 0.2769(3) 0.90872(19) 0.0563(9) Uani 1 1 d
H28 H -0.233(5) 0.217(4) 0.8942(18) 0.046(9) Uiso 1 1 d
C29 C -0.0416(4) 0.3979(3) 1.06480(16) 0.0462(7) Uani 1 1 d
C30 C 0.0859(5) 0.4746(3) 1.08960(19) 0.0571(9) Uani 1 1 d
H30 H 0.158(6) 0.524(4) 1.062(2) 0.065(12) Uiso 1 1 d
C31 C 0.1205(6) 0.4861(4) 1.1528(2) 0.0700(11) Uani 1 1 d
H31 H 0.200(7) 0.542(5) 1.166(3) 0.091(16) Uiso 1 1 d
C32 C 0.0323(6) 0.4214(5) 1.1935(2) 0.0712(12) Uani 1 1 d
H32 H 0.048(5) 0.430(4) 1.239(2) 0.070(12) Uiso 1 1 d
C33 C -0.0948(5) 0.3450(5) 1.17017(18) 0.0668(10) Uani 1 1 d
C34 C -0.1315(4) 0.3344(4) 1.10662(17) 0.0564(8) Uani 1 1 d
H34 H -0.236(7) 0.274(6) 1.090(3) 0.099(17) Uiso 1 1 d
C35 C -0.2309(6) 0.4275(4) 0.70211(18) 0.0608(9) Uani 1 1 d
H35 H -0.359(6) 0.418(4) 0.692(2) 0.074(13) Uiso 1 1 d
H35A H -0.177(7) 0.356(6) 0.680(3) 0.096(16) Uiso 1 1 d
C36 C -0.1554(5) 0.5287(3) 0.67465(16) 0.0511(8) Uani 1 1 d
H36 H -0.233(5) 0.597(4) 0.686(2) 0.058(10) Uiso 1 1 d
C37 C 0.0581(5) 0.5508(4) 0.69410(18) 0.0585(9) Uani 1 1 d
H37 H 0.082(7) 0.579(5) 0.733(3) 0.093(16) Uiso 1 1 d
C38 C 0.1678(5) 0.4527(4) 0.6805(2) 0.0636(10) Uani 1 1 d
H38 H 0.214(7) 0.393(5) 0.703(3) 0.091(16) Uiso 1 1 d
C39 C 0.1696(5) 0.4522(4) 0.6190(2) 0.0636(10) Uani 1 1 d
C40 C 0.0629(5) 0.5510(4) 0.59654(18) 0.0580(8) Uani 1 1 d
H40 H 0.110(6) 0.582(5) 0.553(3) 0.079(13) Uiso 1 1 d
C41 C -0.1498(5) 0.5249(3) 0.60327(17) 0.0533(8) Uani 1 1 d
H41 H -0.190(4) 0.448(3) 0.5852(17) 0.041(8) Uiso 1 1 d
C42 C -0.2834(7) 0.6043(4) 0.5707(2) 0.0717(12) Uani 1 1 d
H33 H -0.175(6) 0.281(4) 1.197(2) 0.078(13) Uiso 1 1 d
Br1 Br 0.24804(10) 0.34433(5) 0.56674(3) 0.1054(2) Uani 1 1 d
Br2 Br -0.77985(12) -0.15857(5) 0.54829(2) 0.1210(3) Uani 1 1 d
F1 F -0.2428(5) 0.0905(4) 0.54740(15) 0.0995(10) Uani 1 1 d
F2 F -0.1104(4) 0.0710(5) 0.63874(18) 0.1223(14) Uani 1 1 d
F3 F -0.2828(5) 0.2085(3) 0.61608(17) 0.1046(10) Uani 1 1 d
F4 F -0.2695(6) 0.6014(3) 0.50914(14) 0.1071(11) Uani 1 1 d
F5 F -0.2455(5) 0.7052(3) 0.58585(16) 0.1019(10) Uani 1 1 d
F6 F -0.4605(4) 0.5878(4) 0.5811(2) 0.1331(16) Uani 1 1 d
O1 O -0.6352(4) 0.1100(2) 0.77937(12) 0.0557(6) Uani 1 1 d
O2 O -0.7629(5) 0.2736(3) 0.78868(14) 0.0847(10) Uani 1 1 d
O3 O -0.3443(5) -0.1135(3) 0.67581(14) 0.0829(10) Uani 1 1 d
O4 O -0.1856(3) 0.4347(2) 0.76833(11) 0.0559(6) Uani 1 1 d
O5 O -0.2804(5) 0.2651(3) 0.77877(15) 0.0839(10) Uani 1 1 d
O6 O 0.1042(4) 0.6231(2) 0.64658(14) 0.0666(7) Uani 1 1 d

loop_
_atom_site_aniso_label
_atom_site_aniso_U_11
_atom_site_aniso_U_22
_atom_site_aniso_U_33
_atom_site_aniso_U_23
_atom_site_aniso_U_13
_atom_site_aniso_U_12
C1 0.0595(17) 0.050(2) 0.0479(19) 0.0012(16) 0.0083(14) 0.0069(15)
C2 0.0462(14) 0.0461(18) 0.0426(17) 0.0010(14) 0.0055(12) 0.0028(12)
C3 0.0578(15) 0.0411(17) 0.050(2) 0.0017(15) 0.0073(13) -0.0014(15)
C4 0.0563(15) 0.0407(18) 0.0452(18) 0.0028(14) 0.0072(13) 0.0030(13)
C5 0.0415(12) 0.0427(17) 0.0452(17) 0.0009(13) 0.0048(11) -0.0044(11)
C6 0.0626(17) 0.048(2) 0.0430(18) -0.0016(15) 0.0023(14) 0.0106(15)
C7 0.0648(18) 0.0468(19) 0.051(2) 0.0032(16) 0.0063(15) 0.0149(15)
C8 0.0438(13) 0.0428(17) 0.0452(17) 0.0032(13) 0.0036(12) -0.0028(12)
C9 0.0577(16) 0.059(2) 0.048(2) -0.0030(17) -0.0021(14) 0.0111(16)
C10 0.0675(18) 0.073(3) 0.050(2) 0.006(2) -0.0074(16) 0.0128(19)
C11 0.068(2) 0.076(3) 0.044(2) 0.0054(19) -0.0055(16) -0.0038(18)
C12 0.0650(18) 0.064(2) 0.050(2) -0.0064(18) 0.0028(16) -0.0029(17)
C13 0.0578(16) 0.051(2) 0.049(2) -0.0006(17) 0.0035(14) 0.0034(15)
C14 0.069(2) 0.061(2) 0.0370(17) 0.0006(16) 0.0008(15) 0.0077(17)
C15 0.0662(17) 0.057(2) 0.0341(16) -0.0065(15) -0.0053(13) 0.0059(16)
C16 0.106(3) 0.058(2) 0.0377(19) 0.0018(17) -0.0042(19) 0.012(2)
C17 0.127(4) 0.058(2) 0.054(2) 0.008(2) 0.003(2) -0.019(3)
C18 0.140(4) 0.047(2) 0.048(2) 0.0035(18) -0.009(2) -0.018(2)
C19 0.109(3) 0.056(2) 0.041(2) -0.0061(17) 0.006(2) 0.013(2)
C20 0.0689(18) 0.056(2) 0.0345(16) -0.0072(15) 0.0006(14) 0.0024(16)
C21 0.082(2) 0.083(3) 0.046(2) -0.009(2) 0.0029(18) -0.004(2)
C22 0.0544(14) 0.0520(19) 0.0501(17) 0.0020(18) 0.0055(13) -0.0101(15)
C23 0.0466(13) 0.0465(19) 0.0444(16) 0.0020(14) 0.0049(11) -0.0004(12)
C24 0.0538(15) 0.0438(18) 0.0482(19) 0.0023(15) 0.0094(13) -0.0008(13)
C25 0.0538(15) 0.0431(19) 0.050(2) -0.0020(15) 0.0091(13) -0.0023(13)
C26 0.0343(11) 0.0478(17) 0.0479(17) 0.0010(14) 0.0028(11) 0.0023(11)
C27 0.0578(16) 0.047(2) 0.050(2) 0.0037(15) -0.0007(14) -0.0067(14)
C28 0.0642(18) 0.049(2) 0.055(2) 0.0037(17) 0.0005(16) -0.0153(16)
C29 0.0433(13) 0.0485(18) 0.0470(18) 0.0010(14) 0.0056(12) 0.0028(12)
C30 0.0617(18) 0.057(2) 0.053(2) -0.0004(17) 0.0020(15) -0.0111(16)
C31 0.073(2) 0.080(3) 0.055(2) -0.003(2) -0.0060(18) -0.017(2)
C32 0.078(2) 0.089(3) 0.047(2) 0.000(2) 0.0019(18) -0.002(2)
C33 0.0729(19) 0.079(3) 0.0492(19) 0.008(2) 0.0115(16) -0.012(2)
C34 0.0556(15) 0.063(2) 0.0518(18) 0.0003(19) 0.0088(13) -0.0086(17)
C35 0.076(2) 0.067(3) 0.0397(18) -0.0001(17) 0.0014(16) -0.0170(19)
C36 0.0655(17) 0.054(2) 0.0333(16) -0.0063(14) 0.0013(13) -0.0003(15)
C37 0.0721(19) 0.064(2) 0.0383(18) 0.0001(18) -0.0014(15) -0.0126(18)
C38 0.0666(19) 0.069(3) 0.054(2) 0.014(2) -0.0034(16) 0.0013(19)
C39 0.0648(18) 0.072(3) 0.055(2) 0.010(2) 0.0081(16) 0.0125(18)
C40 0.0742(19) 0.057(2) 0.0432(19) 0.0060(17) 0.0085(15) 0.0043(17)
C41 0.0699(19) 0.051(2) 0.0380(17) 0.0045(15) -0.0030(14) 0.0059(15)
C42 0.093(3) 0.071(3) 0.050(3) 0.002(2) -0.0063(19) 0.019(2)
Br1 0.1395(4) 0.1034(4) 0.0760(3) 0.0037(3) 0.0259(3) 0.0579(4)
Br2 0.2077(7) 0.0895(4) 0.0595(3) 0.0109(3) -0.0331(3) -0.0701(5)
F1 0.122(2) 0.125(3) 0.0556(18) -0.0124(18) 0.0327(15) -0.027(2)
F2 0.0679(13) 0.191(4) 0.107(3) 0.005(3) 0.0006(14) 0.000(2)
F3 0.135(2) 0.081(2) 0.102(2) -0.0211(19) 0.0328(19) -0.0407(19)
F4 0.168(3) 0.099(2) 0.0490(15) 0.0081(16) -0.0245(16) 0.041(2)
F5 0.147(2) 0.0607(17) 0.094(2) -0.0033(17) -0.0184(19) 0.0342(18)
F6 0.0718(16) 0.164(4) 0.160(4) 0.058(3) -0.0142(17) 0.017(2)
O1 0.0753(14) 0.0513(16) 0.0414(13) 0.0022(11) 0.0097(11) 0.0057(11)
O2 0.126(2) 0.080(2) 0.0479(16) 0.0057(16) 0.0029(16) 0.051(2)
O3 0.128(2) 0.074(2) 0.0450(15) -0.0012(15) -0.0028(15) 0.0428(19)
O4 0.0727(13) 0.0557(15) 0.0393(13) -0.0011(11) 0.0053(10) -0.0070(12)
O5 0.123(2) 0.072(2) 0.0541(17) -0.0009(16) -0.0109(16) -0.0402(19)
O6 0.0809(15) 0.0608(17) 0.0580(17) 0.0049(14) 0.0045(13) -0.0136(13)

loop_
_atom_type_symbol
_atom_type_description
_atom_type_scat_dispersion_real
_atom_type_scat_dispersion_imag
_atom_type_scat_source
C C 0.0033 0.0016 'International Tables Vol C Tables 4.2.6.8 and 6.1.1.4'
H H 0.0000 0.0000 'International Tables Vol C Tables 4.2.6.8 and 6.1.1.4'
O O 0.0106 0.0060 'International Tables Vol C Tables 4.2.6.8 and 6.1.1.4'
F F 0.0171 0.0103 'International Tables Vol C Tables 4.2.6.8 and 6.1.1.4'
Br Br -0.2901 2.4595 'International Tables Vol C Tables 4.2.6.8 and 6.1.1.4'

loop_
_geom_angle_atom_site_label_1
_geom_angle_atom_site_label_2
_geom_angle_atom_site_label_3
_geom_angle
O2 C1 O1 124.5(4)
O2 C1 C2 123.4(3)
O1 C1 C2 112.1(3)
C7 C2 C3 118.9(3)
C7 C2 C1 118.9(3)
C3 C2 C1 122.1(3)
C2 C3 C4 120.2(3)
C3 C4 C5 121.6(3)
C4 C5 C6 117.1(3)
C4 C5 C8 121.2(3)
C6 C5 C8 121.6(3)
C7 C6 C5 121.3(3)
C6 C7 C2 120.8(3)
C13 C8 C9 117.1(3)
C13 C8 C5 121.8(3)
C9 C8 C5 121.0(3)
C10 C9 C8 121.8(4)
C9 C10 C11 119.9(4)
C12 C11 C10 119.6(4)
C11 C12 C13 120.4(4)
C12 C13 C8 121.1(3)
O1 C14 C15 104.8(3)
C14 C15 C20 115.8(3)
C14 C15 C16 116.0(3)
C20 C15 C16 100.3(3)
O3 C16 C17 103.4(4)
O3 C16 C15 99.4(3)
C17 C16 C15 109.3(3)
C18 C17 C16 102.7(5)
C17 C18 C19 108.0(4)
C17 C18 Br2 128.6(4)
C19 C18 Br2 123.1(3)
O3 C19 C18 101.0(4)
O3 C19 C20 102.8(3)
C18 C19 C20 105.0(4)
C21 C20 C19 113.1(4)
C21 C20 C15 113.4(3)
C19 C20 C15 100.5(3)
F3 C21 F2 106.9(5)
F3 C21 F1 105.3(4)
F2 C21 F1 106.2(4)
F3 C21 C20 112.7(4)
F2 C21 C20 113.5(4)
F1 C21 C20 111.7(4)
O5 C22 O4 123.5(3)
O5 C22 C23 124.0(3)
O4 C22 C23 112.5(3)
C28 C23 C24 119.2(3)
C28 C23 C22 119.2(3)
C24 C23 C22 121.7(3)
C25 C24 C23 119.5(3)
C24 C25 C26 121.8(3)
C27 C26 C25 117.5(3)
C27 C26 C29 120.9(3)
C25 C26 C29 121.6(3)
C28 C27 C26 120.9(3)
C27 C28 C23 121.1(4)
C34 C29 C30 117.0(3)
C34 C29 C26 121.4(3)
C30 C29 C26 121.6(3)
C31 C30 C29 121.1(4)
C32 C31 C30 121.1(4)
C31 C32 C33 119.0(4)
C32 C33 C34 119.8(4)
C33 C34 C29 122.0(4)
O4 C35 C36 106.2(3)
C35 C36 C41 113.7(3)
C35 C36 C37 113.9(3)
C41 C36 C37 100.3(3)
O6 C37 C38 103.1(3)
O6 C37 C36 100.7(3)
C38 C37 C36 108.1(3)
C39 C38 C37 104.2(4)
C38 C39 C40 106.1(4)
C38 C39 Br1 129.3(4)
C40 C39 Br1 123.9(3)
O6 C40 C39 101.6(3)
O6 C40 C41 101.9(3)
C39 C40 C41 105.3(3)
C42 C41 C36 112.6(3)
C42 C41 C40 113.3(3)
C36 C41 C40 100.6(3)
F6 C42 F5 106.7(5)
F6 C42 F4 108.0(4)
F5 C42 F4 104.1(4)
F6 C42 C41 113.1(4)
F5 C42 C41 113.6(4)
F4 C42 C41 110.9(4)
C1 O1 C14 117.8(3)
C19 O3 C16 95.4(3)
C22 O4 C35 116.4(3)
C40 O6 C37 96.0(3)

loop_
_geom_bond_atom_site_label_1
_geom_bond_atom_site_label_2
_geom_bond_distance
C1 O2 1.203(5)
C1 O1 1.328(5)
C1 C2 1.488(5)
C2 C7 1.382(5)
C2 C3 1.382(5)
C3 C4 1.383(5)
C4 C5 1.394(5)
C5 C6 1.396(5)
C5 C8 1.476(5)
C6 C7 1.377(5)
C8 C13 1.390(5)
C8 C9 1.393(5)
C9 C10 1.375(6)
C10 C11 1.381(6)
C11 C12 1.368(6)
C12 C13 1.387(6)
C14 O1 1.449(4)
C14 C15 1.496(5)
C15 C20 1.553(5)
C15 C16 1.555(6)
C16 O3 1.444(6)
C16 C17 1.517(7)
C17 C18 1.319(7)
C18 C19 1.509(7)
C18 Br2 1.869(4)
C19 O3 1.421(5)
C19 C20 1.551(6)
C20 C21 1.491(6)
C21 F3 1.329(7)
C21 F2 1.330(6)
C21 F1 1.338(5)
C22 O5 1.200(5)
C22 O4 1.331(5)
C22 C23 1.487(5)
C23 C28 1.380(5)
C23 C24 1.394(5)
C24 C25 1.380(5)
C25 C26 1.400(5)
C26 C27 1.392(5)
C26 C29 1.479(5)
C27 C28 1.375(6)
C29 C34 1.389(5)
C29 C30 1.391(5)
C30 C31 1.376(6)
C31 C32 1.375(7)
C32 C33 1.377(7)
C33 C34 1.384(5)
C35 O4 1.445(5)
C35 C36 1.507(6)
C36 C41 1.546(5)
C36 C37 1.559(5)
C37 O6 1.421(5)
C37 C38 1.486(7)
C38 C39 1.329(6)
C39 C40 1.504(6)
C39 Br1 1.864(5)
C40 O6 1.418(5)
C40 C41 1.554(6)
C41 C42 1.504(6)
C42 F6 1.303(6)
C42 F5 1.320(7)
C42 F4 1.340(6)

loop_
_geom_torsion_atom_site_label_1
_geom_torsion_atom_site_label_2
_geom_torsion_atom_site_label_3
_geom_torsion_atom_site_label_4
_geom_torsion
O2 C1 C2 C7 -8.9(6)
O1 C1 C2 C7 170.4(3)
O2 C1 C2 C3 173.0(4)
O1 C1 C2 C3 -7.7(4)
C7 C2 C3 C4 0.7(5)
C1 C2 C3 C4 178.8(3)
C2 C3 C4 C5 -2.4(5)
C3 C4 C5 C6 2.4(4)
C3 C4 C5 C8 -179.4(3)
C4 C5 C6 C7 -0.9(5)
C8 C5 C6 C7 -179.0(3)
C5 C6 C7 C2 -0.7(5)
C3 C2 C7 C6 0.8(5)
C1 C2 C7 C6 -177.4(3)
C4 C5 C8 C13 -150.8(3)
C6 C5 C8 C13 27.2(5)
C4 C5 C8 C9 28.3(4)
C6 C5 C8 C9 -153.6(3)
C13 C8 C9 C10 0.4(5)
C5 C8 C9 C10 -178.8(4)
C8 C9 C10 C11 -0.6(6)
C9 C10 C11 C12 0.3(7)
C10 C11 C12 C13 0.2(6)
C11 C12 C13 C8 -0.4(6)
C9 C8 C13 C12 0.1(5)
C5 C8 C13 C12 179.3(3)
O1 C14 C15 C20 177.1(3)
O1 C14 C15 C16 60.0(4)
C14 C15 C16 O3 167.3(3)
C20 C15 C16 O3 41.8(3)
C14 C15 C16 C17 59.4(4)
C20 C15 C16 C17 -66.0(4)
O3 C16 C17 C18 -30.7(5)
C15 C16 C17 C18 74.5(5)
C16 C17 C18 C19 -1.8(5)
C16 C17 C18 Br2 -175.4(4)
C17 C18 C19 O3 34.1(5)
Br2 C18 C19 O3 -151.9(3)
C17 C18 C19 C20 -72.4(5)
Br2 C18 C19 C20 101.6(4)
O3 C19 C20 C21 90.2(4)
C18 C19 C20 C21 -164.5(3)
O3 C19 C20 C15 -31.1(4)
C18 C19 C20 C15 74.2(4)
C14 C15 C20 C21 106.6(4)
C16 C15 C20 C21 -127.8(4)
C14 C15 C20 C19 -132.4(4)
C16 C15 C20 C19 -6.7(4)
C19 C20 C21 F3 -178.7(4)
C15 C20 C21 F3 -65.0(5)
C19 C20 C21 F2 -57.0(5)
C15 C20 C21 F2 56.7(5)
C19 C20 C21 F1 63.0(5)
C15 C20 C21 F1 176.6(4)
O5 C22 C23 C28 3.3(5)
O4 C22 C23 C28 -178.4(3)
O5 C22 C23 C24 -176.2(4)
O4 C22 C23 C24 2.0(4)
C28 C23 C24 C25 -0.7(5)
C22 C23 C24 C25 178.9(3)
C23 C24 C25 C26 0.7(5)
C24 C25 C26 C27 0.1(4)
C24 C25 C26 C29 -178.7(3)
C25 C26 C27 C28 -0.8(5)
C29 C26 C27 C28 178.0(3)
C26 C27 C28 C23 0.8(5)
C24 C23 C28 C27 -0.1(5)
C22 C23 C28 C27 -179.6(3)
C27 C26 C29 C34 -26.6(4)
C25 C26 C29 C34 152.2(3)
C27 C26 C29 C30 154.2(3)
C25 C26 C29 C30 -27.0(4)
C34 C29 C30 C31 0.1(6)
C26 C29 C30 C31 179.3(4)
C29 C30 C31 C32 0.9(7)
C30 C31 C32 C33 -1.0(8)
C31 C32 C33 C34 0.0(7)
C32 C33 C34 C29 1.0(7)
C30 C29 C34 C33 -1.1(6)
C26 C29 C34 C33 179.7(4)
O4 C35 C36 C41 167.0(3)
O4 C35 C36 C37 53.0(4)
C35 C36 C37 O6 160.2(3)
C41 C36 C37 O6 38.4(4)
C35 C36 C37 C38 52.5(4)
C41 C36 C37 C38 -69.4(4)
O6 C37 C38 C39 -32.8(4)
C36 C37 C38 C39 73.3(4)
C37 C38 C39 C40 0.7(4)
C37 C38 C39 Br1 -169.8(3)
C38 C39 C40 O6 31.4(4)
Br1 C39 C40 O6 -157.5(3)
C38 C39 C40 C41 -74.6(4)
Br1 C39 C40 C41 96.6(3)
C35 C36 C41 C42 114.5(4)
C37 C36 C41 C42 -123.6(4)
C35 C36 C41 C40 -124.6(4)
C37 C36 C41 C40 -2.7(4)
O6 C40 C41 C42 86.5(4)
C39 C40 C41 C42 -167.7(4)
O6 C40 C41 C36 -33.9(4)
C39 C40 C41 C36 71.8(4)
C36 C41 C42 F6 -60.8(6)
C40 C41 C42 F6 -174.1(4)
C36 C41 C42 F5 60.9(5)
C40 C41 C42 F5 -52.4(5)
C36 C41 C42 F4 177.7(4)
C40 C41 C42 F4 64.4(5)
O2 C1 O1 C14 9.5(6)
C2 C1 O1 C14 -169.8(3)
C15 C14 O1 C1 149.5(3)
C18 C19 O3 C16 -49.9(4)
C20 C19 O3 C16 58.4(4)
C17 C16 O3 C19 50.3(4)
C15 C16 O3 C19 -62.2(4)
O5 C22 O4 C35 -1.3(6)
C23 C22 O4 C35 -179.5(3)
C36 C35 O4 C22 -171.0(3)
C39 C40 O6 C37 -49.2(3)
C41 C40 O6 C37 59.3(3)
C38 C37 O6 C40 50.8(3)
C36 C37 O6 C40 -60.9(3)
